data_8105823
loop_
_publ_author_name
'Zhang, Peng'
'Su, Yan'

_publ_section_title
;
 Crystal structure of
 poly[di-\m2-aqua)-diaqua-bis(\m6-4,4&#x2032;,4&#x2032;&#x2032;-(benzene-1,3,5-triyltris(oxy))tribenzoato-\k6O1:O2:O3:O3:O5:O6)tricadmium(II)]
 dihydrate, C54H42Cd3O24
;
_journal_issue 4
_journal_name_full 'Zeitschrift f\"ur Kristallographie - New Crystal Structures'
_journal_page_first 693
_journal_page_last 695
_journal_paper_doi 10.1515/ncrs-2019-0042
_journal_volume 234
_journal_year 2019
_chemical_formula_moiety 'C54 H38 Cd3 O22, 2(H2 O)'
_chemical_formula_sum 'C54 H42 Cd3 O24'
_chemical_formula_weight 1412.07
_space_group_crystal_system triclinic
_space_group_IT_number 2
_space_group_name_Hall '-P 1'
_space_group_name_H-M_alt 'P -1'
_atom_sites_solution_hydrogens mixed
_cell_angle_alpha 95.174(5)
_cell_angle_beta 100.765(6)
_cell_angle_gamma 107.158(6)
_cell_formula_units_Z 1
_cell_length_a 7.9122(5)
_cell_length_b 9.0693(6)
_cell_length_c 18.6637(11)
_cell_measurement_reflns_used 4026
_cell_measurement_temperature 293(2)
_cell_measurement_theta_max 28.8620
_cell_measurement_theta_min 3.8330
_cell_volume 1242.00(15)
_computing_cell_refinement
;
CrysAlisPro, Agilent Technologies,
Version 1.171.36.32 (release 02-08-2013 CrysAlis171 .NET)
(compiled Aug  2 2013,16:46:58)
;
_computing_data_collection
;
CrysAlisPro, Agilent Technologies,
Version 1.171.36.32 (release 02-08-2013 CrysAlis171 .NET)
(compiled Aug  2 2013,16:46:58)
;
_computing_data_reduction
;
CrysAlisPro, Agilent Technologies,
Version 1.171.36.32 (release 02-08-2013 CrysAlis171 .NET)
(compiled Aug  2 2013,16:46:58)
;
_computing_molecular_graphics 'Olex2 (Dolomanov et al., 2009)'
_computing_publication_material 'Olex2 (Dolomanov et al., 2009)'
_computing_structure_refinement 'ShelXL (Sheldrick, 2015)'
_diffrn_ambient_temperature 293(2)
_diffrn_detector_area_resol_mean 16.2542
_diffrn_measured_fraction_theta_full 0.997
_diffrn_measured_fraction_theta_max 0.849
_diffrn_measurement_details
;
#__ type_ start__ end____ width___ exp.time_
  1 omega   23.00   82.00   1.0000    1.0000
omega____ theta____ kappa____ phi______ frames
    -       17.7173   57.0000    0.0000 59

#__ type_ start__ end____ width___ exp.time_
  2 omega  -31.00   39.00   1.0000    1.0000
omega____ theta____ kappa____ phi______ frames
    -       17.7173  -57.0000  -90.0000 70

#__ type_ start__ end____ width___ exp.time_
  3 omega  -51.00   31.00   1.0000    1.0000
omega____ theta____ kappa____ phi______ frames
    -       17.7173  -57.0000   60.0000 82

#__ type_ start__ end____ width___ exp.time_
  4 omega   69.00   94.00   1.0000    1.0000
omega____ theta____ kappa____ phi______ frames
    -       17.7173  178.0000  120.0000 25

#__ type_ start__ end____ width___ exp.time_
  5 omega   -4.00   87.00   1.0000    1.0000
omega____ theta____ kappa____ phi______ frames
    -       17.7173   57.0000 -150.0000 91

#__ type_ start__ end____ width___ exp.time_
  6 omega  -21.00   21.00   1.0000    1.0000
omega____ theta____ kappa____ phi______ frames
    -      -19.6704  -99.0000   90.0000 42

#__ type_ start__ end____ width___ exp.time_
  7 omega   -3.00   22.00   1.0000    1.0000
omega____ theta____ kappa____ phi______ frames
    -      -19.6704  -99.0000 -180.0000 25

#__ type_ start__ end____ width___ exp.time_
  8 omega   18.00   44.00   1.0000    1.0000
omega____ theta____ kappa____ phi______ frames
    -      -19.6704   19.0000  -30.0000 26
;
_diffrn_measurement_device_type 'Xcalibur, Eos, Gemini'
_diffrn_measurement_method '\w scans'
_diffrn_orient_matrix_UB_11 0.0067611000
_diffrn_orient_matrix_UB_12 -0.0200614000
_diffrn_orient_matrix_UB_13 -0.0367403000
_diffrn_orient_matrix_UB_21 -0.0718304000
_diffrn_orient_matrix_UB_22 0.0291859000
_diffrn_orient_matrix_UB_23 -0.0133826000
_diffrn_orient_matrix_UB_31 0.0637452000
_diffrn_orient_matrix_UB_32 0.0748992000
_diffrn_orient_matrix_UB_33 0.0020784000
_diffrn_radiation_monochromator graphite
_diffrn_radiation_type MoK\a
_diffrn_radiation_wavelength 0.71073
_diffrn_reflns_av_R_equivalents 0.0215
_diffrn_reflns_av_unetI/netI 0.0354
_diffrn_reflns_Laue_measured_fraction_full 0.997
_diffrn_reflns_Laue_measured_fraction_max 0.849
_diffrn_reflns_limit_h_max 9
_diffrn_reflns_limit_h_min -10
_diffrn_reflns_limit_k_max 11
_diffrn_reflns_limit_k_min -11
_diffrn_reflns_limit_l_max 23
_diffrn_reflns_limit_l_min -25
_diffrn_reflns_number 10241
_diffrn_reflns_point_group_measured_fraction_full 0.997
_diffrn_reflns_point_group_measured_fraction_max 0.849
_diffrn_reflns_theta_full 25.242
_diffrn_reflns_theta_max 28.980
_diffrn_reflns_theta_min 3.132
_diffrn_source 'Enhance (Mo) X-ray Source'
_exptl_absorpt_coefficient_mu 1.366
_exptl_absorpt_correction_T_max 1.00000
_exptl_absorpt_correction_T_min 0.71509
_exptl_absorpt_correction_type multi-scan
_exptl_absorpt_process_details
;
CrysAlisPro, Agilent Technologies,
Version 1.171.36.32 (release 02-08-2013 CrysAlis171 .NET)
(compiled Aug  2 2013,16:46:58)
Empirical absorption correction using spherical harmonics,
 implemented in SCALE3 ABSPACK scaling algorithm.
;
_exptl_crystal_colour colourless
_exptl_crystal_colour_primary colourless
_exptl_crystal_density_diffrn 1.888
_exptl_crystal_description block
_exptl_crystal_F_000 702
_exptl_crystal_size_max 0.26
_exptl_crystal_size_mid 0.18
_exptl_crystal_size_min 0.12
_refine_diff_density_max 0.628
_refine_diff_density_min -0.392
_refine_diff_density_rms 0.079
_refine_ls_extinction_coef .
_refine_ls_extinction_method none
_refine_ls_goodness_of_fit_ref 1.027
_refine_ls_hydrogen_treatment mixed
_refine_ls_matrix_type full
_refine_ls_number_parameters 377
_refine_ls_number_reflns 5600
_refine_ls_number_restraints 0
_refine_ls_restrained_S_all 1.027
_refine_ls_R_factor_all 0.0336
_refine_ls_R_factor_gt 0.0266
_refine_ls_shift/su_max 0.001
_refine_ls_shift/su_mean 0.000
_refine_ls_structure_factor_coef Fsqd
_refine_ls_weighting_details 'w=1/[\s^2^(Fo^2^)+(0.0255P)^2^+0.6864P] where P=(Fo^2^+2Fc^2^)/3'
_refine_ls_weighting_scheme calc
_refine_ls_wR_factor_gt 0.0605
_refine_ls_wR_factor_ref 0.0646
_reflns_Friedel_coverage 0.000
_reflns_Friedel_fraction_full .
_reflns_Friedel_fraction_max .
_reflns_number_gt 4844
_reflns_number_total 5600
_reflns_threshold_expression 'I > 2\s(I)'
_cod_data_source_file suppl_ncrs-2019-0042_suppl.cif
_cod_data_source_block 1
_cod_original_cell_volume 1241.99(15)
_cod_database_code 8105823
_chemical_oxdiff_formula 'C H O N Cd'
_chemical_oxdiff_usercomment ZH-342
_shelx_space_group_comment
;
The symmetry employed for this shelxl refinement is uniquely defined
by the following loop, which should always be used as a source of
symmetry information in preference to the above space-group names.
They are only intended as comments.
;
_shelx_estimated_absorpt_t_max 0.853
_shelx_estimated_absorpt_t_min 0.718
_reflns_odcompleteness_completeness 99.66
_reflns_odcompleteness_iscentric 1
_reflns_odcompleteness_theta 26.32
_olex2_refinement_description
;
1. Fixed Uiso
 At 1.2 times of:
  All C(H) groups
 At 1.5 times of:
  All C(H,H) groups, All O(H,H) groups
2.a Free rotating group:
 O12(H12A,H12B)
2.b Rotating group:
 O11(H11A,H11B)
2.c Aromatic/amide H refined with riding coordinates:
 C3(H3), C4(H4), C6(H6), C7(H7), C9(H9), C10(H10), C12(H12), C13(H13),
 C16(H16), C17(H17), C19(H19), C20(H20), C23(H23), C25(H25), C27(H27)
;
_olex2_submission_special_instructions 'No special instructions were received'

loop_
_space_group_symop_operation_xyz
'x, y, z'
'-x, -y, -z'

loop_
_atom_site_label
_atom_site_type_symbol
_atom_site_fract_x
_atom_site_fract_y
_atom_site_fract_z
_atom_site_U_iso_or_equiv
_atom_site_adp_type
_atom_site_occupancy
_atom_site_site_symmetry_order
_atom_site_calc_flag
_atom_site_refinement_flags_posn
_atom_site_refinement_flags_adp
_atom_site_refinement_flags_occupancy
_atom_site_disorder_assembly
_atom_site_disorder_group
Cd1 Cd 0.76554(2) 0.41011(2) 0.00740(2) 0.02280(6) Uani 1 1 d . . . . .
Cd2 Cd 0.500000 0.000000 0.000000 0.02298(7) Uani 1 2 d S T P . .
O1 O 0.4397(3) 0.1793(2) 0.08104(10) 0.0350(5) Uani 1 1 d . . . . .
O2 O 0.6937(3) 0.3805(2) 0.11671(11) 0.0383(5) Uani 1 1 d . . . . .
O3 O 0.0557(2) 0.54997(19) 0.07793(9) 0.0228(4) Uani 1 1 d . . . . .
O4 O 0.0896(3) 0.7949(2) 0.12424(11) 0.0386(5) Uani 1 1 d . . . . .
O5 O 0.5456(3) 0.3034(2) -0.09691(11) 0.0424(5) Uani 1 1 d . . . . .
O6 O 0.3550(3) 0.0688(3) -0.09491(11) 0.0479(6) Uani 1 1 d . . . . .
O7 O 0.5750(3) 0.2077(2) 0.43028(11) 0.0358(5) Uani 1 1 d . . . . .
O8 O 0.1599(3) 0.5070(2) 0.42122(10) 0.0331(4) Uani 1 1 d . . . . .
O9 O 0.1132(2) 0.1030(2) 0.56798(10) 0.0319(4) Uani 1 1 d . . . . .
O10 O 0.8005(3) 0.1613(2) 0.00188(11) 0.0267(4) Uani 1 1 d . . . . .
O11 O 0.7336(4) 0.6489(3) 0.00533(15) 0.0611(7) Uani 1 1 d . . . . .
H11A H 0.741048 0.691435 0.049390 0.092 Uiso 1 1 d GR . . . .
H11B H 0.629410 0.640636 -0.021503 0.092 Uiso 1 1 d GR . . . .
C1 C 0.0818(3) 0.6574(3) 0.13226(14) 0.0220(5) Uani 1 1 d . . . . .
C2 C 0.1048(3) 0.6145(3) 0.20792(13) 0.0207(5) Uani 1 1 d . . . . .
C3 C 0.1196(3) 0.4692(3) 0.21939(14) 0.0250(5) Uani 1 1 d . . . . .
H3 H 0.113945 0.397411 0.179410 0.030 Uiso 1 1 calc R . . . .
C4 C 0.1428(4) 0.4301(3) 0.28981(15) 0.0272(6) Uani 1 1 d . . . . .
H4 H 0.152253 0.332477 0.297170 0.033 Uiso 1 1 calc R . . . .
C5 C 0.1519(3) 0.5380(3) 0.34937(14) 0.0247(5) Uani 1 1 d . . . . .
C6 C 0.1372(4) 0.6833(3) 0.33886(14) 0.0271(6) Uani 1 1 d . . . . .
H6 H 0.143669 0.755139 0.378927 0.033 Uiso 1 1 calc R . . . .
C7 C 0.1128(3) 0.7206(3) 0.26826(14) 0.0255(5) Uani 1 1 d . . . . .
H7 H 0.101650 0.817685 0.260972 0.031 Uiso 1 1 calc R . . . .
C8 C 0.5787(4) 0.2220(3) 0.35630(14) 0.0275(6) Uani 1 1 d . . . . .
C9 C 0.4577(4) 0.1074(3) 0.30133(16) 0.0342(6) Uani 1 1 d . . . . .
H9 H 0.378553 0.019913 0.313440 0.041 Uiso 1 1 calc R . . . .
H10A H 0.836(5) 0.165(4) -0.035(2) 0.051 Uiso 1 1 d R . . . .
H10B H 0.868(5) 0.149(4) 0.032(2) 0.051 Uiso 1 1 d R . . . .
C10 C 0.4548(4) 0.1231(3) 0.22819(16) 0.0306(6) Uani 1 1 d . . . . .
H10 H 0.373561 0.045906 0.191024 0.037 Uiso 1 1 calc R . . . .
C11 C 0.5730(3) 0.2542(3) 0.20991(14) 0.0230(5) Uani 1 1 d . . . . .
C12 C 0.6962(3) 0.3662(3) 0.26603(14) 0.0273(6) Uani 1 1 d . . . . .
H12 H 0.777248 0.453019 0.254293 0.033 Uiso 1 1 calc R . . . .
C13 C 0.7000(4) 0.3503(3) 0.33964(15) 0.0301(6) Uani 1 1 d . . . . .
H13 H 0.783536 0.425338 0.377095 0.036 Uiso 1 1 calc R . . . .
C14 C 0.5697(3) 0.2727(3) 0.13063(14) 0.0257(5) Uani 1 1 d . . . . .
C15 C 0.1965(3) 0.1278(3) 0.64167(13) 0.0223(5) Uani 1 1 d . . . . .
C16 C 0.3378(4) 0.2601(3) 0.67622(15) 0.0296(6) Uani 1 1 d . . . . .
H16 H 0.386830 0.336288 0.648994 0.036 Uiso 1 1 calc R . . . .
C17 C 0.4060(4) 0.2790(3) 0.75139(15) 0.0285(6) Uani 1 1 d . . . . .
H17 H 0.498684 0.369720 0.774802 0.034 Uiso 1 1 calc R . . . .
C18 C 0.3378(3) 0.1642(3) 0.79238(14) 0.0226(5) Uani 1 1 d . . . . .
C19 C 0.1963(3) 0.0313(3) 0.75666(14) 0.0263(6) Uani 1 1 d . . . . .
H19 H 0.148978 -0.046176 0.783590 0.032 Uiso 1 1 calc R . . . .
C20 C 0.1251(3) 0.0125(3) 0.68187(14) 0.0260(5) Uani 1 1 d . . . . .
H20 H 0.029970 -0.076697 0.658552 0.031 Uiso 1 1 calc R . . . .
C21 C 0.4198(3) 0.1806(3) 0.87246(14) 0.0272(6) Uani 1 1 d . . . . .
C22 C 0.2229(4) 0.3891(3) 0.44462(14) 0.0266(5) Uani 1 1 d . . . . .
C23 C 0.1373(4) 0.3053(3) 0.49400(14) 0.0272(6) Uani 1 1 d . . . . .
H23 H 0.037859 0.324670 0.507784 0.033 Uiso 1 1 calc R . . . .
C24 C 0.2040(4) 0.1932(3) 0.52175(13) 0.0267(6) Uani 1 1 d . . . . .
C25 C 0.3507(4) 0.1589(3) 0.50163(14) 0.0293(6) Uani 1 1 d . . . . .
H25 H 0.392960 0.081926 0.520755 0.035 Uiso 1 1 calc R . . . .
C26 C 0.4311(4) 0.2442(3) 0.45190(14) 0.0274(6) Uani 1 1 d . . . . .
C27 C 0.3712(4) 0.3609(3) 0.42445(14) 0.0278(6) Uani 1 1 d . . . . .
H27 H 0.430043 0.419786 0.392757 0.033 Uiso 1 1 calc R . . . .
O12 O 0.0594(3) 0.1073(2) 0.10174(14) 0.0455(5) Uani 1 1 d . . . . .
H12A H 0.165024 0.130014 0.093056 0.068 Uiso 1 1 d G . . . .
H12B H 0.030340 0.016771 0.114082 0.068 Uiso 1 1 d G . . . .

loop_
_atom_site_aniso_label
_atom_site_aniso_U_11
_atom_site_aniso_U_22
_atom_site_aniso_U_33
_atom_site_aniso_U_23
_atom_site_aniso_U_13
_atom_site_aniso_U_12
Cd1 0.02486(10) 0.02416(10) 0.01665(10) 0.00247(7) 0.00618(7) 0.00301(7)
Cd2 0.03058(14) 0.02299(13) 0.01261(13) 0.00355(10) 0.00332(10) 0.00513(10)
O1 0.0380(11) 0.0432(11) 0.0195(10) -0.0021(9) 0.0028(8) 0.0109(9)
O2 0.0408(12) 0.0473(12) 0.0220(10) 0.0052(9) 0.0129(9) 0.0035(9)
O3 0.0253(9) 0.0251(9) 0.0159(9) 0.0018(7) 0.0062(7) 0.0042(7)
O4 0.0708(15) 0.0268(10) 0.0236(11) 0.0092(8) 0.0150(10) 0.0192(10)
O5 0.0401(12) 0.0523(13) 0.0217(11) 0.0042(10) -0.0065(9) 0.0040(10)
O6 0.0483(13) 0.0591(14) 0.0241(11) 0.0233(11) -0.0041(9) 0.0017(11)
O7 0.0357(11) 0.0598(13) 0.0237(10) 0.0181(10) 0.0128(8) 0.0257(10)
O8 0.0510(12) 0.0422(11) 0.0181(10) 0.0123(8) 0.0142(9) 0.0266(9)
O9 0.0314(10) 0.0410(11) 0.0138(9) 0.0085(8) 0.0040(7) -0.0031(8)
O10 0.0299(10) 0.0289(10) 0.0214(10) 0.0067(8) 0.0064(8) 0.0082(8)
O11 0.0841(19) 0.0597(15) 0.0479(16) -0.0025(13) -0.0040(13) 0.0502(14)
C1 0.0209(12) 0.0263(13) 0.0182(12) 0.0052(10) 0.0060(9) 0.0049(10)
C2 0.0207(12) 0.0239(12) 0.0169(12) 0.0048(10) 0.0046(9) 0.0054(9)
C3 0.0318(14) 0.0253(13) 0.0171(13) -0.0001(10) 0.0049(10) 0.0095(10)
C4 0.0369(15) 0.0241(13) 0.0235(14) 0.0083(11) 0.0075(11) 0.0124(11)
C5 0.0280(13) 0.0304(13) 0.0180(13) 0.0081(10) 0.0078(10) 0.0099(11)
C6 0.0353(14) 0.0272(13) 0.0182(13) 0.0003(10) 0.0068(11) 0.0097(11)
C7 0.0327(14) 0.0226(12) 0.0216(13) 0.0034(10) 0.0084(11) 0.0079(10)
C8 0.0288(14) 0.0407(15) 0.0192(13) 0.0093(11) 0.0094(10) 0.0167(12)
C9 0.0362(16) 0.0345(15) 0.0320(16) 0.0109(13) 0.0140(12) 0.0057(12)
C10 0.0317(14) 0.0281(14) 0.0263(15) 0.0010(11) 0.0052(11) 0.0029(11)
C11 0.0254(13) 0.0282(13) 0.0172(13) 0.0020(10) 0.0069(10) 0.0105(10)
C12 0.0258(13) 0.0305(13) 0.0224(14) 0.0029(11) 0.0083(10) 0.0028(11)
C13 0.0282(14) 0.0378(15) 0.0197(14) -0.0020(11) 0.0051(11) 0.0055(11)
C14 0.0295(13) 0.0329(14) 0.0173(13) 0.0005(11) 0.0072(10) 0.0134(11)
C15 0.0250(12) 0.0287(13) 0.0151(12) 0.0051(10) 0.0065(10) 0.0096(10)
C16 0.0327(14) 0.0291(13) 0.0214(14) 0.0113(11) 0.0049(11) 0.0001(11)
C17 0.0294(14) 0.0264(13) 0.0224(14) 0.0039(11) 0.0007(10) 0.0009(10)
C18 0.0244(12) 0.0297(13) 0.0165(12) 0.0072(10) 0.0047(10) 0.0117(10)
C19 0.0312(14) 0.0275(13) 0.0219(14) 0.0124(11) 0.0090(11) 0.0074(11)
C20 0.0285(13) 0.0243(12) 0.0196(13) 0.0043(10) 0.0040(10) 0.0005(10)
C21 0.0251(13) 0.0396(15) 0.0184(13) 0.0062(11) 0.0031(10) 0.0133(11)
C22 0.0342(14) 0.0298(13) 0.0153(12) 0.0056(11) 0.0044(10) 0.0095(11)
C23 0.0275(13) 0.0382(15) 0.0146(12) 0.0043(11) 0.0055(10) 0.0079(11)
C24 0.0304(14) 0.0335(14) 0.0105(12) 0.0041(10) 0.0044(10) 0.0017(11)
C25 0.0378(15) 0.0350(14) 0.0183(13) 0.0105(11) 0.0062(11) 0.0144(12)
C26 0.0288(13) 0.0367(14) 0.0175(13) 0.0056(11) 0.0065(10) 0.0103(11)
C27 0.0320(14) 0.0335(14) 0.0180(13) 0.0082(11) 0.0092(11) 0.0074(11)
O12 0.0384(12) 0.0428(13) 0.0574(16) 0.0181(11) 0.0091(11) 0.0140(10)

loop_
_atom_type_symbol
_atom_type_description
_atom_type_scat_dispersion_real
_atom_type_scat_dispersion_imag
_atom_type_scat_source
C C 0.0033 0.0016 'International Tables Vol C Tables 4.2.6.8 and 6.1.1.4'
H H 0.0000 0.0000 'International Tables Vol C Tables 4.2.6.8 and 6.1.1.4'
Cd Cd -0.8075 1.2024 'International Tables Vol C Tables 4.2.6.8 and 6.1.1.4'
O O 0.0106 0.0060 'International Tables Vol C Tables 4.2.6.8 and 6.1.1.4'

loop_
_geom_angle_atom_site_label_1
_geom_angle_atom_site_label_2
_geom_angle_atom_site_label_3
_geom_angle
_geom_angle_site_symmetry_1
_geom_angle_site_symmetry_3
O2 Cd1 O3 158.39(7) . 2_665
O2 Cd1 O3 84.53(7) . 1_655
O2 Cd1 O5 118.66(7) . .
O2 Cd1 O10 88.06(7) . .
O2 Cd1 O11 95.46(9) . .
O3 Cd1 O3 75.92(7) 2_665 1_655
O3 Cd1 O10 97.14(6) 1_655 .
O3 Cd1 O10 85.35(6) 2_665 .
O5 Cd1 O3 156.80(7) . 1_655
O5 Cd1 O3 81.22(7) . 2_665
O5 Cd1 O10 84.78(8) . .
O11 Cd1 O3 91.56(8) . 2_665
O11 Cd1 O3 83.79(8) . 1_655
O11 Cd1 O5 93.01(9) . .
O11 Cd1 O10 176.44(8) . .
O1 Cd2 O1 180.0 . 2_655
O1 Cd2 O10 95.25(7) . .
O1 Cd2 O10 84.75(7) . 2_655
O1 Cd2 O10 95.25(7) 2_655 2_655
O1 Cd2 O10 84.75(7) 2_655 .
O6 Cd2 O1 91.57(8) 2_655 2_655
O6 Cd2 O1 88.43(8) . 2_655
O6 Cd2 O1 91.57(8) . .
O6 Cd2 O1 88.43(8) 2_655 .
O6 Cd2 O6 180.0 . 2_655
O6 Cd2 O10 81.18(7) . 2_655
O6 Cd2 O10 81.18(7) 2_655 .
O6 Cd2 O10 98.82(7) 2_655 2_655
O6 Cd2 O10 98.82(7) . .
O10 Cd2 O10 180.0 . 2_655
C14 O1 Cd2 119.29(16) . .
C14 O2 Cd1 127.38(17) . .
Cd1 O3 Cd1 104.07(7) 2_665 1_455
C1 O3 Cd1 122.05(15) . 1_455
C1 O3 Cd1 120.45(14) . 2_665
C21 O5 Cd1 142.91(18) 1_554 .
C21 O6 Cd2 126.08(18) 1_554 .
C26 O7 C8 113.1(2) . .
C22 O8 C5 121.2(2) . .
C15 O9 C24 117.89(19) . .
Cd1 O10 Cd2 101.51(7) . .
O3 C1 C2 117.5(2) . .
O4 C1 O3 123.0(2) . .
O4 C1 C2 119.5(2) . .
C3 C2 C1 120.7(2) . .
C3 C2 C7 119.1(2) . .
C7 C2 C1 120.2(2) . .
C4 C3 C2 120.6(2) . .
C3 C4 C5 119.4(2) . .
O8 C5 C4 124.2(2) . .
C6 C5 O8 114.9(2) . .
C6 C5 C4 120.7(2) . .
C7 C6 C5 119.4(2) . .
C6 C7 C2 120.8(2) . .
C9 C8 O7 119.1(2) . .
C13 C8 O7 119.8(2) . .
C13 C8 C9 121.1(2) . .
C8 C9 C10 119.7(2) . .
C9 C10 C11 120.3(3) . .
C10 C11 C14 120.6(2) . .
C12 C11 C10 119.1(2) . .
C12 C11 C14 120.3(2) . .
C11 C12 C13 120.8(2) . .
C8 C13 C12 119.1(2) . .
O1 C14 C11 118.5(2) . .
O2 C14 O1 123.3(2) . .
O2 C14 C11 118.2(2) . .
O9 C15 C16 123.8(2) . .
O9 C15 C20 115.8(2) . .
C16 C15 C20 120.3(2) . .
C15 C16 C17 119.8(2) . .
C16 C17 C18 120.8(2) . .
C17 C18 C19 118.7(2) . .
C17 C18 C21 120.5(2) . .
C19 C18 C21 120.7(2) . .
C20 C19 C18 121.0(2) . .
C19 C20 C15 119.5(2) . .
O5 C21 O6 124.4(3) 1_556 1_556
O5 C21 C18 118.9(2) 1_556 .
O6 C21 C18 116.7(2) 1_556 .
O8 C22 C23 116.7(2) . .
O8 C22 C27 122.2(2) . .
C27 C22 C23 120.9(2) . .
C24 C23 C22 118.1(2) . .
C23 C24 O9 118.5(2) . .
C23 C24 C25 122.8(2) . .
C25 C24 O9 118.6(2) . .
C26 C25 C24 117.3(2) . .
C25 C26 O7 117.5(2) . .
C27 C26 O7 120.9(2) . .
C27 C26 C25 121.6(2) . .
C22 C27 C26 119.3(2) . .

loop_
_geom_bond_atom_site_label_1
_geom_bond_atom_site_label_2
_geom_bond_distance
_geom_bond_site_symmetry_2
Cd1 O2 2.2359(18) .
Cd1 O3 2.3044(15) 2_665
Cd1 O3 2.3376(17) 1_655
Cd1 O5 2.271(2) .
Cd1 O10 2.3486(19) .
Cd1 O11 2.256(2) .
Cd2 O1 2.3332(19) 2_655
Cd2 O1 2.3332(19) .
Cd2 O6 2.169(2) 2_655
Cd2 O6 2.169(2) .
Cd2 O10 2.3877(18) .
Cd2 O10 2.3877(18) 2_655
O1 C14 1.273(3) .
O2 C14 1.249(3) .
O3 C1 1.282(3) .
O4 C1 1.255(3) .
O5 C21 1.255(3) 1_554
O6 C21 1.259(3) 1_554
O7 C8 1.403(3) .
O7 C26 1.392(3) .
O8 C5 1.389(3) .
O8 C22 1.378(3) .
O9 C15 1.376(3) .
O9 C24 1.394(3) .
C1 C2 1.491(3) .
C2 C3 1.389(3) .
C2 C7 1.393(3) .
C3 C4 1.385(4) .
C4 C5 1.390(4) .
C5 C6 1.384(4) .
C6 C7 1.383(4) .
C8 C9 1.380(4) .
C8 C13 1.374(4) .
C9 C10 1.382(4) .
C10 C11 1.393(3) .
C11 C12 1.386(4) .
C11 C14 1.500(3) .
C12 C13 1.390(4) .
C15 C16 1.380(3) .
C15 C20 1.388(3) .
C16 C17 1.381(4) .
C17 C18 1.388(3) .
C18 C19 1.390(4) .
C18 C21 1.489(3) .
C19 C20 1.379(4) .
C22 C23 1.393(3) .
C22 C27 1.381(4) .
C23 C24 1.375(4) .
C24 C25 1.392(4) .
C25 C26 1.388(3) .
C26 C27 1.382(4) .
